data_4508520
loop_
_publ_author_name
'Bala, Sukhen'
'Goswami, Arijit'
'Sengupta, Satirtha'
'Ganguly, Sumi'
'Bhattacharya, Sudeshna'
'Khanra, Sumit'
'Mondal, Raju'

_publ_section_title
;
 Metal-Directed Formation of Molecular Helix, Cage, and Grid Using an
 Asymmetric Pyridine-Pyrazole Based Bis-Chelating Ligand and Properties
;
_journal_issue 11
_journal_name_full 'Crystal Growth &amp; Design'
_journal_page_first 5068
_journal_paper_doi 10.1021/cg401236b
_journal_volume 13
_journal_year 2013
_chemical_formula_sum 'C19 H18 Cl2 Mn N8 O9'
_chemical_formula_weight 628.25
_chemical_name_systematic
; 
 ? 
;
_space_group_IT_number 14
_symmetry_cell_setting monoclinic
_symmetry_space_group_name_Hall '-P 2ybc'
_symmetry_space_group_name_H-M 'P 1 21/c 1'
_atom_sites_solution_hydrogens geom
_atom_sites_solution_primary direct
_atom_sites_solution_secondary difmap
_audit_creation_method SHELXL-97
_cell_angle_alpha 90.00
_cell_angle_beta 119.1130(10)
_cell_angle_gamma 90.00
_cell_formula_units_Z 4
_cell_length_a 15.4729(5)
_cell_length_b 12.5273(4)
_cell_length_c 15.3919(6)
_cell_measurement_reflns_used 7076
_cell_measurement_temperature 120(2)
_cell_measurement_theta_max 29.12
_cell_measurement_theta_min 2.12
_cell_volume 2606.54(16)
_computing_cell_refinement 'Bruker APEX-2'
_computing_data_collection 'Bruker APEX-2'
_computing_data_reduction 'Bruker SHELXTL'
_computing_molecular_graphics 'Bruker SHELXTL'
_computing_publication_material 'Bruker SHELXTL'
_computing_structure_refinement 'SHELXL-97 (Sheldrick, 1997)'
_computing_structure_solution 'SHELXS-97 (Sheldrick, 1990)'
_diffrn_ambient_temperature 120(2)
_diffrn_detector_area_resol_mean 8
_diffrn_measured_fraction_theta_full 0.975
_diffrn_measured_fraction_theta_max 0.975
_diffrn_measurement_device_type 'Bruker APEX-2 CCD area detector'
_diffrn_measurement_method '/w scans'
_diffrn_radiation_monochromator graphite
_diffrn_radiation_source 'fine-focus sealed tube'
_diffrn_radiation_type MoK\a
_diffrn_radiation_wavelength 0.71073
_diffrn_reflns_av_R_equivalents 0.0553
_diffrn_reflns_av_sigmaI/netI 0.0434
_diffrn_reflns_limit_h_max 18
_diffrn_reflns_limit_h_min -20
_diffrn_reflns_limit_k_max 16
_diffrn_reflns_limit_k_min -16
_diffrn_reflns_limit_l_max 18
_diffrn_reflns_limit_l_min -20
_diffrn_reflns_number 35465
_diffrn_reflns_theta_full 28.21
_diffrn_reflns_theta_max 28.21
_diffrn_reflns_theta_min 1.51
_diffrn_standards_decay_% 0
_exptl_absorpt_coefficient_mu 0.776
_exptl_absorpt_correction_T_max 0.7457
_exptl_absorpt_correction_T_min 0.6570
_exptl_absorpt_correction_type multi-scan
_exptl_absorpt_process_details
;
SADABS v.2.03 (Bruker, 2001), R(int)=0.1187 before correction
;
_exptl_crystal_colour yellow
_exptl_crystal_density_diffrn 1.601
_exptl_crystal_density_meas ?
_exptl_crystal_density_method 'not measured'
_exptl_crystal_description Plate
_exptl_crystal_F_000 1276
_exptl_crystal_size_max 0.30
_exptl_crystal_size_mid 0.26
_exptl_crystal_size_min 0.24
_refine_diff_density_max 1.388
_refine_diff_density_min -0.710
_refine_diff_density_rms 0.080
_refine_ls_extinction_method none
_refine_ls_goodness_of_fit_ref 1.024
_refine_ls_hydrogen_treatment mixed
_refine_ls_matrix_type full
_refine_ls_number_parameters 402
_refine_ls_number_reflns 6270
_refine_ls_number_restraints 0
_refine_ls_restrained_S_all 1.024
_refine_ls_R_factor_all 0.0858
_refine_ls_R_factor_gt 0.0567
_refine_ls_shift/su_max 0.000
_refine_ls_shift/su_mean 0.000
_refine_ls_structure_factor_coef Fsqd
_refine_ls_weighting_details 'calc w=1/[\s^2^(Fo^2^)+(0.0764P)^2^+3.3699P] where P=(Fo^2^+2Fc^2^)/3'
_refine_ls_weighting_scheme calc
_refine_ls_wR_factor_gt 0.1418
_refine_ls_wR_factor_ref 0.1582
_reflns_number_gt 4461
_reflns_number_total 6270
_reflns_threshold_expression I>2\s(I)
_cod_data_source_file cg401236b_si_005.cif
_cod_data_source_block final
_cod_depositor_comments
;
The following automatic conversions were performed:

'_symmetry_cell_setting' value 'Monoclinic' changed to 'monoclinic'
according to /home/saulius/struct/CIF-dictionaries/cif_core.dic
dictionary named 'cif_core.dic' version 2.4.2 from 2011-04-26.

Automatic conversion script
Id: cif_fix_values 1891 2012-01-12 08:04:46Z andrius 

The following automatic conversions were performed:

'_exptl_crystal_density_meas' value 'not measured' was changed to '?'
- the value is perceived as not measured.

Automatic conversion script
Id: cif_fix_values 3008 2015-01-20 13:52:24Z robertas 
;
_cod_original_sg_symbol_H-M P2(1)/c
_cod_database_code 4508520

loop_
_symmetry_equiv_pos_as_xyz
'x, y, z'
'-x, y+1/2, -z+1/2'
'-x, -y, -z'
'x, -y-1/2, z-1/2'

loop_
_atom_site_label
_atom_site_type_symbol
_atom_site_fract_x
_atom_site_fract_y
_atom_site_fract_z
_atom_site_U_iso_or_equiv
_atom_site_adp_type
_atom_site_occupancy
_atom_site_symmetry_multiplicity
_atom_site_calc_flag
_atom_site_refinement_flags
Mn1 Mn 0.28725(4) 0.01663(4) 0.19470(3) 0.03039(15) Uani 1 1 d .
N3 N 0.4599(2) 0.2063(2) 0.26653(19) 0.0289(6) Uani 1 1 d .
O9 O 0.42650(17) -0.11543(18) 0.23299(16) 0.0330(5) Uani 1 1 d .
N2 N 0.41050(19) 0.1303(2) 0.28520(18) 0.0282(5) Uani 1 1 d .
N5 N 0.32095(19) -0.0063(2) 0.06782(19) 0.0287(6) Uani 1 1 d .
C8 C 0.5109(2) 0.2692(2) 0.3463(2) 0.0266(6) Uani 1 1 d .
N4 N 0.3719(2) -0.0950(2) 0.0681(2) 0.0317(6) Uani 1 1 d .
N1 N 0.3232(2) 0.0006(2) 0.3577(2) 0.0317(6) Uani 1 1 d .
C6 C 0.4291(2) 0.1475(2) 0.3786(2) 0.0259(6) Uani 1 1 d .
C7 C 0.4908(2) 0.2343(3) 0.4195(2) 0.0299(7) Uani 1 1 d .
N6 N 0.2323(2) 0.1657(2) 0.0816(2) 0.0350(6) Uani 1 1 d .
C9 C 0.4275(2) -0.1431(2) 0.1572(2) 0.0280(6) Uani 1 1 d .
C5 C 0.3858(2) 0.0739(2) 0.4216(2) 0.0271(6) Uani 1 1 d .
N1S N 0.2106(2) -0.1443(3) 0.1529(3) 0.0464(8) Uani 1 1 d .
C10 C 0.2906(3) 0.0585(3) -0.0051(3) 0.0332(7) Uani 1 1 d .
C4 C 0.4098(3) 0.0786(3) 0.5206(2) 0.0327(7) Uani 1 1 d .
C11 C 0.2411(2) 0.1553(3) -0.0009(2) 0.0316(7) Uani 1 1 d .
C3 C 0.3672(3) 0.0065(3) 0.5557(3) 0.0389(8) Uani 1 1 d .
C1 C 0.2820(3) -0.0684(3) 0.3939(3) 0.0414(8) Uani 1 1 d .
C14 C 0.1581(3) 0.3371(3) 0.0196(3) 0.0496(10) Uani 1 1 d .
C13 C 0.1665(3) 0.3233(3) -0.0634(3) 0.0481(10) Uani 1 1 d .
C1S C 0.1703(3) -0.2209(3) 0.1497(3) 0.0435(8) Uani 1 1 d .
N2S N 0.1336(3) 0.0573(3) 0.1753(3) 0.0559(9) Uani 1 1 d .
C3S C 0.0517(3) 0.0600(4) 0.1519(3) 0.0533(10) Uani 1 1 d .
C15 C 0.1918(3) 0.2565(3) 0.0910(3) 0.0467(9) Uani 1 1 d .
C2 C 0.3030(3) -0.0683(3) 0.4917(3) 0.0424(9) Uani 1 1 d .
C12 C 0.2093(3) 0.2315(3) -0.0748(3) 0.0413(8) Uani 1 1 d .
C2S C 0.1179(3) -0.3184(4) 0.1472(4) 0.0596(11) Uani 1 1 d .
H2SC H 0.1580 -0.3602 0.2055 0.089 Uiso 1 1 calc R
H2SB H 0.1044 -0.3589 0.0889 0.089 Uiso 1 1 calc R
H2SA H 0.0567 -0.3006 0.1455 0.089 Uiso 1 1 calc R
C4S C -0.0538(4) 0.0627(5) 0.1202(5) 0.0855(18) Uani 1 1 d .
H4SC H -0.0853 0.1166 0.0701 0.128 Uiso 1 1 calc R
H4SB H -0.0629 0.0787 0.1762 0.128 Uiso 1 1 calc R
H4SA H -0.0826 -0.0056 0.0933 0.128 Uiso 1 1 calc R
Cl2 Cl 0.39405(7) 0.59646(7) 0.33103(6) 0.0374(2) Uani 1 1 d .
O8 O 0.49166(19) 0.6434(2) 0.38172(18) 0.0476(7) Uani 1 1 d .
O7 O 0.33517(19) 0.6423(2) 0.37084(18) 0.0433(6) Uani 1 1 d .
O6 O 0.3492(2) 0.6204(3) 0.22740(18) 0.0535(7) Uani 1 1 d .
O5 O 0.4008(3) 0.4844(3) 0.3469(3) 0.0836(12) Uani 1 1 d .
Cl1 Cl -0.00021(9) -0.12301(9) 0.33157(9) 0.0630(3) Uani 1 1 d .
O4 O -0.1055(3) -0.1024(5) 0.2813(4) 0.1183(18) Uani 1 1 d .
O3 O 0.0301(4) -0.1610(5) 0.2644(4) 0.1208(18) Uani 1 1 d .
O2 O 0.0433(5) -0.0295(5) 0.3682(7) 0.184(3) Uani 1 1 d .
O1 O 0.0230(6) -0.1913(6) 0.4088(6) 0.193(3) Uani 1 1 d .
H333 H 0.470(2) 0.201(3) 0.215(3) 0.029(9) Uiso 1 1 d .
H4 H 0.454(3) 0.127(3) 0.558(3) 0.038(10) Uiso 1 1 d .
H7 H 0.514(3) 0.258(3) 0.480(3) 0.034(10) Uiso 1 1 d .
H444 H 0.378(3) -0.110(3) 0.024(3) 0.029(10) Uiso 1 1 d .
H3 H 0.383(3) 0.015(3) 0.619(3) 0.040(10) Uiso 1 1 d .
H10 H 0.303(3) 0.044(3) -0.051(3) 0.034(10) Uiso 1 1 d .
H12 H 0.213(3) 0.223(3) -0.132(3) 0.038(10) Uiso 1 1 d .
H1 H 0.244(3) -0.112(3) 0.347(3) 0.037(10) Uiso 1 1 d .
H2 H 0.275(3) -0.114(3) 0.509(3) 0.044(11) Uiso 1 1 d .
H13 H 0.144(3) 0.375(3) -0.111(3) 0.046(11) Uiso 1 1 d .
H15 H 0.192(3) 0.265(4) 0.154(4) 0.066(14) Uiso 1 1 d .
H14 H 0.133(3) 0.401(3) 0.036(3) 0.038(10) Uiso 1 1 d .

loop_
_atom_site_aniso_label
_atom_site_aniso_U_11
_atom_site_aniso_U_22
_atom_site_aniso_U_33
_atom_site_aniso_U_23
_atom_site_aniso_U_13
_atom_site_aniso_U_12
Mn1 0.0363(3) 0.0314(3) 0.0286(3) -0.00213(19) 0.0198(2) -0.0034(2)
N3 0.0380(15) 0.0305(13) 0.0263(13) -0.0011(10) 0.0220(12) -0.0038(11)
O9 0.0421(13) 0.0351(12) 0.0278(11) -0.0026(9) 0.0215(10) 0.0043(10)
N2 0.0355(14) 0.0281(13) 0.0278(13) 0.0008(10) 0.0207(12) -0.0015(11)
N5 0.0281(13) 0.0302(13) 0.0303(13) -0.0014(11) 0.0161(11) 0.0024(10)
C8 0.0315(16) 0.0264(14) 0.0261(15) -0.0014(11) 0.0173(13) 0.0003(12)
N4 0.0407(16) 0.0341(14) 0.0260(14) -0.0021(11) 0.0207(13) 0.0081(12)
N1 0.0384(15) 0.0315(14) 0.0338(14) 0.0025(11) 0.0244(12) -0.0019(11)
C6 0.0298(15) 0.0269(14) 0.0257(14) 0.0020(11) 0.0173(13) 0.0040(12)
C7 0.0370(17) 0.0324(16) 0.0253(16) -0.0025(12) 0.0189(14) -0.0019(13)
N6 0.0374(15) 0.0362(15) 0.0380(15) 0.0033(12) 0.0235(13) 0.0060(12)
C9 0.0294(15) 0.0275(15) 0.0316(16) -0.0010(12) 0.0183(13) -0.0019(12)
C5 0.0305(16) 0.0280(15) 0.0287(15) 0.0044(12) 0.0191(13) 0.0050(12)
N1S 0.0483(18) 0.0424(17) 0.055(2) -0.0058(14) 0.0297(16) -0.0086(15)
C10 0.0369(18) 0.0379(17) 0.0296(17) -0.0005(14) 0.0200(15) -0.0007(14)
C4 0.0373(18) 0.0369(18) 0.0278(16) 0.0035(13) 0.0189(14) 0.0042(15)
C11 0.0245(15) 0.0369(17) 0.0327(16) 0.0014(13) 0.0133(13) -0.0013(13)
C3 0.046(2) 0.046(2) 0.0330(18) 0.0128(15) 0.0261(16) 0.0087(16)
C1 0.049(2) 0.0375(19) 0.046(2) 0.0007(16) 0.0291(18) -0.0068(17)
C14 0.042(2) 0.037(2) 0.071(3) 0.0080(19) 0.029(2) 0.0082(16)
C13 0.040(2) 0.039(2) 0.058(2) 0.0171(18) 0.0194(19) 0.0047(16)
C1S 0.041(2) 0.047(2) 0.045(2) -0.0029(17) 0.0226(17) -0.0056(17)
N2S 0.049(2) 0.060(2) 0.065(2) 0.0202(18) 0.0336(18) 0.0073(17)
C3S 0.046(2) 0.055(2) 0.060(3) 0.011(2) 0.026(2) 0.0008(19)
C15 0.052(2) 0.043(2) 0.055(2) 0.0062(17) 0.034(2) 0.0127(17)
C2 0.051(2) 0.041(2) 0.048(2) 0.0145(17) 0.0348(19) 0.0016(17)
C12 0.040(2) 0.043(2) 0.0365(19) 0.0088(15) 0.0148(16) -0.0016(16)
C2S 0.057(3) 0.052(2) 0.069(3) 0.000(2) 0.031(2) -0.018(2)
C4S 0.041(3) 0.099(4) 0.105(4) 0.024(4) 0.026(3) -0.005(3)
Cl2 0.0492(5) 0.0377(4) 0.0378(4) 0.0014(3) 0.0309(4) 0.0046(4)
O8 0.0458(15) 0.0731(18) 0.0306(12) 0.0015(12) 0.0239(12) 0.0033(13)
O7 0.0471(15) 0.0579(16) 0.0345(13) 0.0019(11) 0.0275(12) 0.0102(12)
O6 0.0580(17) 0.079(2) 0.0305(13) -0.0122(13) 0.0266(13) -0.0057(15)
O5 0.105(3) 0.0403(16) 0.141(4) 0.0209(19) 0.088(3) 0.0174(17)
Cl1 0.0753(8) 0.0621(7) 0.0622(7) -0.0191(5) 0.0416(6) -0.0340(6)
O4 0.072(3) 0.182(5) 0.105(3) -0.028(3) 0.047(3) -0.030(3)
O3 0.124(4) 0.161(5) 0.100(3) -0.010(3) 0.073(3) 0.034(4)
O2 0.137(5) 0.121(4) 0.289(9) -0.121(5) 0.099(6) -0.069(4)
O1 0.288(9) 0.172(6) 0.187(7) 0.089(5) 0.169(7) 0.090(6)

loop_
_atom_type_symbol
_atom_type_description
_atom_type_scat_dispersion_real
_atom_type_scat_dispersion_imag
_atom_type_scat_source
C C 0.0033 0.0016 'International Tables Vol C Tables 4.2.6.8 and 6.1.1.4'
H H 0.0000 0.0000 'International Tables Vol C Tables 4.2.6.8 and 6.1.1.4'
N N 0.0061 0.0033 'International Tables Vol C Tables 4.2.6.8 and 6.1.1.4'
O O 0.0106 0.0060 'International Tables Vol C Tables 4.2.6.8 and 6.1.1.4'
Cl Cl 0.1484 0.1585 'International Tables Vol C Tables 4.2.6.8 and 6.1.1.4'
Mn Mn 0.3368 0.7283 'International Tables Vol C Tables 4.2.6.8 and 6.1.1.4'

loop_
_geom_angle_atom_site_label_1
_geom_angle_atom_site_label_2
_geom_angle_atom_site_label_3
_geom_angle
_geom_angle_site_symmetry_3
N2 Mn1 N1S 155.64(11) .
N2 Mn1 N5 97.64(9) .
N1S Mn1 N5 87.19(11) .
N2 Mn1 N1 72.32(9) .
N1S Mn1 N1 92.72(11) .
N5 Mn1 N1 153.19(10) .
N2 Mn1 N2S 116.89(12) .
N1S Mn1 N2S 78.20(13) .
N5 Mn1 N2S 124.77(12) .
N1 Mn1 N2S 81.21(12) .
N2 Mn1 N6 81.42(10) .
N1S Mn1 N6 122.16(11) .
N5 Mn1 N6 67.94(9) .
N1 Mn1 N6 132.00(10) .
N2S Mn1 N6 75.85(11) .
N2 N3 C8 111.4(2) .
N2 N3 H333 121(2) .
C8 N3 H333 125(2) .
N3 N2 C6 105.6(2) .
N3 N2 Mn1 136.19(19) .
C6 N2 Mn1 116.3(2) .
C10 N5 N4 119.1(3) .
C10 N5 Mn1 122.4(2) .
N4 N5 Mn1 118.4(2) .
N3 C8 C7 107.1(3) .
N3 C8 C9 120.5(3) 2_655
C7 C8 C9 132.4(3) 2_655
C9 N4 N5 116.6(3) .
C9 N4 H444 121(3) .
N5 N4 H444 122(3) .
C1 N1 C5 116.9(3) .
C1 N1 Mn1 126.6(2) .
C5 N1 Mn1 116.26(19) .
N2 C6 C7 110.9(3) .
N2 C6 C5 118.3(3) .
C7 C6 C5 130.8(3) .
C8 C7 C6 104.9(3) .
C8 C7 H7 128(2) .
C6 C7 H7 127(2) .
C15 N6 C11 116.9(3) .
C15 N6 Mn1 126.8(2) .
C11 N6 Mn1 116.3(2) .
O9 C9 N4 122.9(3) .
O9 C9 C8 123.7(3) 2_645
N4 C9 C8 113.4(3) 2_645
N1 C5 C4 123.0(3) .
N1 C5 C6 114.9(3) .
C4 C5 C6 122.1(3) .
C1S N1S Mn1 165.2(3) .
N5 C10 C11 117.9(3) .
N5 C10 H10 118(3) .
C11 C10 H10 124(3) .
C3 C4 C5 118.8(3) .
C3 C4 H4 125(2) .
C5 C4 H4 117(2) .
N6 C11 C12 123.4(3) .
N6 C11 C10 114.9(3) .
C12 C11 C10 121.7(3) .
C2 C3 C4 119.1(3) .
C2 C3 H3 126(3) .
C4 C3 H3 115(3) .
N1 C1 C2 123.0(4) .
N1 C1 H1 109(3) .
C2 C1 H1 127(3) .
C13 C14 C15 118.6(4) .
C13 C14 H14 125(2) .
C15 C14 H14 116(2) .
C14 C13 C12 119.9(4) .
C14 C13 H13 120(3) .
C12 C13 H13 121(3) .
N1S C1S C2S 178.7(4) .
C3S N2S Mn1 165.5(4) .
N2S C3S C4S 179.0(6) .
N6 C15 C14 123.1(4) .
N6 C15 H15 115(3) .
C14 C15 H15 122(3) .
C3 C2 C1 119.2(3) .
C3 C2 H2 123(3) .
C1 C2 H2 118(3) .
C13 C12 C11 118.2(4) .
C13 C12 H12 119(2) .
C11 C12 H12 123(2) .
C1S C2S H2SC 109.5 .
C1S C2S H2SB 109.5 .
H2SC C2S H2SB 109.5 .
C1S C2S H2SA 109.5 .
H2SC C2S H2SA 109.5 .
H2SB C2S H2SA 109.5 .
C3S C4S H4SC 109.5 .
C3S C4S H4SB 109.5 .
H4SC C4S H4SB 109.5 .
C3S C4S H4SA 109.5 .
H4SC C4S H4SA 109.5 .
H4SB C4S H4SA 109.5 .
O5 Cl2 O6 110.7(2) .
O5 Cl2 O7 109.27(19) .
O6 Cl2 O7 109.08(16) .
O5 Cl2 O8 109.8(2) .
O6 Cl2 O8 109.29(16) .
O7 Cl2 O8 108.59(16) .
O2 Cl1 O1 108.5(6) .
O2 Cl1 O3 109.1(4) .
O1 Cl1 O3 112.8(4) .
O2 Cl1 O4 106.0(4) .
O1 Cl1 O4 109.2(4) .
O3 Cl1 O4 111.0(3) .

loop_
_geom_bond_atom_site_label_1
_geom_bond_atom_site_label_2
_geom_bond_distance
_geom_bond_site_symmetry_2
Mn1 N2 2.241(3) .
Mn1 N1S 2.268(3) .
Mn1 N5 2.271(3) .
Mn1 N1 2.300(3) .
Mn1 N2S 2.305(4) .
Mn1 N6 2.409(3) .
N3 N2 1.336(4) .
N3 C8 1.345(4) .
N3 H333 0.88(4) .
O9 C9 1.224(4) .
N2 C6 1.339(4) .
N5 C10 1.275(4) .
N5 N4 1.361(4) .
C8 C7 1.379(4) .
C8 C9 1.472(4) 2_655
N4 C9 1.356(4) .
N4 H444 0.76(4) .
N1 C1 1.345(4) .
N1 C5 1.349(4) .
C6 C7 1.380(4) .
C6 C5 1.473(4) .
C7 H7 0.87(4) .
N6 C15 1.339(5) .
N6 C11 1.347(4) .
C9 C8 1.472(4) 2_645
C5 C4 1.383(4) .
N1S C1S 1.132(5) .
C10 C11 1.452(5) .
C10 H10 0.83(4) .
C4 C3 1.375(5) .
C4 H4 0.89(4) .
C11 C12 1.381(5) .
C3 C2 1.372(6) .
C3 H3 0.89(4) .
C1 C2 1.378(5) .
C1 H1 0.87(4) .
C14 C13 1.357(6) .
C14 C15 1.394(6) .
C14 H14 0.97(4) .
C13 C12 1.379(6) .
C13 H13 0.91(4) .
C1S C2S 1.457(5) .
N2S C3S 1.136(5) .
C3S C4S 1.459(6) .
C15 H15 0.98(5) .
C2 H2 0.83(4) .
C12 H12 0.91(4) .
C2S H2SC 0.9600 .
C2S H2SB 0.9600 .
C2S H2SA 0.9600 .
C4S H4SC 0.9600 .
C4S H4SB 0.9600 .
C4S H4SA 0.9600 .
Cl2 O5 1.420(3) .
Cl2 O6 1.428(3) .
Cl2 O7 1.442(2) .
Cl2 O8 1.445(3) .
Cl1 O2 1.332(5) .
Cl1 O1 1.363(6) .
Cl1 O3 1.409(4) .
Cl1 O4 1.447(5) .

loop_
_geom_torsion_atom_site_label_1
_geom_torsion_atom_site_label_2
_geom_torsion_atom_site_label_3
_geom_torsion_atom_site_label_4
_geom_torsion
_geom_torsion_site_symmetry_1
_geom_torsion_site_symmetry_4
C8 N3 N2 C6 1.5(3) . .
C8 N3 N2 Mn1 164.5(2) . .
N1S Mn1 N2 N3 131.6(3) . .
N5 Mn1 N2 N3 31.4(3) . .
N1 Mn1 N2 N3 -174.1(3) . .
N2S Mn1 N2 N3 -104.1(3) . .
N6 Mn1 N2 N3 -34.8(3) . .
N1S Mn1 N2 C6 -66.6(4) . .
N5 Mn1 N2 C6 -166.8(2) . .
N1 Mn1 N2 C6 -12.3(2) . .
N2S Mn1 N2 C6 57.7(2) . .
N6 Mn1 N2 C6 127.0(2) . .
N2 Mn1 N5 C10 -83.8(3) . .
N1S Mn1 N5 C10 120.2(3) . .
N1 Mn1 N5 C10 -149.3(3) . .
N2S Mn1 N5 C10 46.7(3) . .
N6 Mn1 N5 C10 -6.3(3) . .
N2 Mn1 N5 N4 99.1(2) . .
N1S Mn1 N5 N4 -56.9(2) . .
N1 Mn1 N5 N4 33.5(4) . .
N2S Mn1 N5 N4 -130.5(2) . .
N6 Mn1 N5 N4 176.6(2) . .
N2 N3 C8 C7 -2.1(4) . .
N2 N3 C8 C9 178.7(3) . 2_655
C10 N5 N4 C9 160.6(3) . .
Mn1 N5 N4 C9 -22.2(4) . .
N2 Mn1 N1 C1 -176.6(3) . .
N1S Mn1 N1 C1 -16.2(3) . .
N5 Mn1 N1 C1 -105.3(3) . .
N2S Mn1 N1 C1 61.4(3) . .
N6 Mn1 N1 C1 123.3(3) . .
N2 Mn1 N1 C5 9.3(2) . .
N1S Mn1 N1 C5 169.7(2) . .
N5 Mn1 N1 C5 80.5(3) . .
N2S Mn1 N1 C5 -112.7(2) . .
N6 Mn1 N1 C5 -50.8(3) . .
N3 N2 C6 C7 -0.3(3) . .
Mn1 N2 C6 C7 -167.3(2) . .
N3 N2 C6 C5 -178.7(3) . .
Mn1 N2 C6 C5 14.3(3) . .
N3 C8 C7 C6 1.8(3) . .
C9 C8 C7 C6 -179.1(3) 2_655 .
N2 C6 C7 C8 -0.9(4) . .
C5 C6 C7 C8 177.2(3) . .
N2 Mn1 N6 C15 -74.2(3) . .
N1S Mn1 N6 C15 112.4(3) . .
N5 Mn1 N6 C15 -176.1(3) . .
N1 Mn1 N6 C15 -17.5(4) . .
N2S Mn1 N6 C15 46.5(3) . .
N2 Mn1 N6 C11 107.6(2) . .
N1S Mn1 N6 C11 -65.8(3) . .
N5 Mn1 N6 C11 5.7(2) . .
N1 Mn1 N6 C11 164.3(2) . .
N2S Mn1 N6 C11 -131.8(3) . .
N5 N4 C9 O9 6.3(5) . .
N5 N4 C9 C8 -173.5(3) . 2_645
C1 N1 C5 C4 1.3(5) . .
Mn1 N1 C5 C4 176.0(2) . .
C1 N1 C5 C6 179.9(3) . .
Mn1 N1 C5 C6 -5.4(3) . .
N2 C6 C5 N1 -5.8(4) . .
C7 C6 C5 N1 176.2(3) . .
N2 C6 C5 C4 172.8(3) . .
C7 C6 C5 C4 -5.2(5) . .
N2 Mn1 N1S C1S 73.1(13) . .
N5 Mn1 N1S C1S 175.4(13) . .
N1 Mn1 N1S C1S 22.3(13) . .
N2S Mn1 N1S C1S -58.1(13) . .
N6 Mn1 N1S C1S -122.9(13) . .
N4 N5 C10 C11 -176.8(3) . .
Mn1 N5 C10 C11 6.1(4) . .
N1 C5 C4 C3 -0.8(5) . .
C6 C5 C4 C3 -179.3(3) . .
C15 N6 C11 C12 -1.2(5) . .
Mn1 N6 C11 C12 177.2(3) . .
C15 N6 C11 C10 176.6(3) . .
Mn1 N6 C11 C10 -5.0(4) . .
N5 C10 C11 N6 -0.3(4) . .
N5 C10 C11 C12 177.5(3) . .
C5 C4 C3 C2 0.5(5) . .
C5 N1 C1 C2 -1.5(5) . .
Mn1 N1 C1 C2 -175.6(3) . .
C15 C14 C13 C12 -1.0(6) . .
Mn1 N1S C1S C2S 12(23) . .
N2 Mn1 N2S C3S 171.5(13) . .
N1S Mn1 N2S C3S -28.8(13) . .
N5 Mn1 N2S C3S 49.3(14) . .
N1 Mn1 N2S C3S -123.5(13) . .
N6 Mn1 N2S C3S 99.0(13) . .
Mn1 N2S C3S C4S -29(31) . .
C11 N6 C15 C14 1.1(6) . .
Mn1 N6 C15 C14 -177.2(3) . .
C13 C14 C15 N6 0.0(6) . .
C4 C3 C2 C1 -0.7(6) . .
N1 C1 C2 C3 1.3(6) . .
C14 C13 C12 C11 0.9(6) . .
N6 C11 C12 C13 0.2(5) . .
C10 C11 C12 C13 -177.4(3) . .
